data_4038438
loop_
_publ_author_name
'Beer, Henrik'
'Bresien, Jonas'
'Michalik, Dirk'
'R\"olke, Anne-Kristin'
'Schulz, Axel'
'Villinger, Alexander'
'Wustrack, Ronald'

_publ_section_title
;
 Heterocyclopentanediyls vs Heterocyclopentadienes: A Question of Silyl
 Group Migration.
;
_journal_name_full 'The Journal of organic chemistry'
_journal_paper_doi 10.1021/acs.joc.0c00460
_journal_year 2020
_chemical_formula_moiety 'C28 H65 N3 P2 Si8'
_chemical_formula_sum 'C28 H65 N3 P2 Si8'
_chemical_formula_weight 730.49
_space_group_crystal_system monoclinic
_space_group_IT_number 15
_space_group_name_Hall '-C 2yc'
_space_group_name_H-M_alt 'C 1 2/c 1'
_atom_sites_solution_hydrogens geom
_audit_creation_method SHELXL-2013
_cell_angle_alpha 90
_cell_angle_beta 105.309(2)
_cell_angle_gamma 90
_cell_formula_units_Z 8
_cell_length_a 29.0404(12)
_cell_length_b 9.6147(4)
_cell_length_c 32.3626(14)
_cell_measurement_reflns_used 9967
_cell_measurement_temperature 123(2)
_cell_measurement_theta_max 27.40
_cell_measurement_theta_min 2.61
_cell_volume 8715.5(6)
_computing_cell_refinement 'Bruker Apex V7.51A'
_computing_data_collection 'Bruker Apex V7.51A'
_computing_data_reduction 'Bruker SAINT'
_computing_molecular_graphics 'ORTEP-3v2.01 (Farrugia, 1997)'
_computing_publication_material SHELXL-2013
_computing_structure_refinement 'SHELXL-2013 (Sheldrick, 2013)'
_computing_structure_solution 'SHELXS-2013 (Sheldrick, 2013)'
_diffrn_ambient_temperature 123(2)
_diffrn_measured_fraction_theta_full 0.999
_diffrn_measured_fraction_theta_max 0.997
_diffrn_measurement_device_type 'Bruker Apex Kappa-II-CCD-diffractometer'
_diffrn_measurement_method 'phi and omega scans'
_diffrn_radiation_monochromator graphite
_diffrn_radiation_source 'sealed tube'
_diffrn_radiation_type MoK\a
_diffrn_radiation_wavelength 0.71073
_diffrn_reflns_av_R_equivalents 0.0665
_diffrn_reflns_av_unetI/netI 0.0784
_diffrn_reflns_Laue_measured_fraction_full 0.999
_diffrn_reflns_Laue_measured_fraction_max 0.997
_diffrn_reflns_limit_h_max 43
_diffrn_reflns_limit_h_min -43
_diffrn_reflns_limit_k_max 14
_diffrn_reflns_limit_k_min -12
_diffrn_reflns_limit_l_max 48
_diffrn_reflns_limit_l_min -46
_diffrn_reflns_number 73168
_diffrn_reflns_point_group_measured_fraction_full 0.999
_diffrn_reflns_point_group_measured_fraction_max 0.997
_diffrn_reflns_theta_full 25.242
_diffrn_reflns_theta_max 32.494
_diffrn_reflns_theta_min 2.195
_exptl_absorpt_coefficient_mu 0.342
_exptl_absorpt_correction_T_max 0.7464
_exptl_absorpt_correction_T_min 0.6999
_exptl_absorpt_correction_type multi-scan
_exptl_absorpt_process_details '(SADABS; Sheldrick, 2004)'
_exptl_crystal_colour yellow
_exptl_crystal_density_diffrn 1.113
_exptl_crystal_description needle
_exptl_crystal_F_000 3168
_exptl_crystal_size_max 0.300
_exptl_crystal_size_mid 0.070
_exptl_crystal_size_min 0.060
_refine_diff_density_max 0.436
_refine_diff_density_min -0.414
_refine_diff_density_rms 0.083
_refine_ls_extinction_method none
_refine_ls_goodness_of_fit_ref 1.027
_refine_ls_hydrogen_treatment constr
_refine_ls_matrix_type full
_refine_ls_number_parameters 398
_refine_ls_number_reflns 15706
_refine_ls_number_restraints 0
_refine_ls_restrained_S_all 1.027
_refine_ls_R_factor_all 0.0942
_refine_ls_R_factor_gt 0.0455
_refine_ls_shift/su_max 0.001
_refine_ls_shift/su_mean 0.000
_refine_ls_structure_factor_coef Fsqd
_refine_ls_weighting_details 'w=1/[\s^2^(Fo^2^)+(0.0389P)^2^+2.8291P] where P=(Fo^2^+2Fc^2^)/3'
_refine_ls_weighting_scheme calc
_refine_ls_wR_factor_gt 0.0888
_refine_ls_wR_factor_ref 0.1068
_reflns_Friedel_coverage 0.000
_reflns_number_gt 9727
_reflns_number_total 15706
_reflns_threshold_expression 'I > 2\s(I)'
_cod_data_source_file jo0c00460_si_002.cif
_cod_data_source_block is_ar7_33a
_cod_original_sg_symbol_H-M 'C 2/c'
_cod_database_code 4038438
_shelx_space_group_comment
;
The symmetry employed for this shelxl refinement is uniquely defined
by the following loop, which should always be used as a source of
symmetry information in preference to the above space-group names.
They are only intended as comments.
;
_shelx_estimated_absorpt_t_min 0.904
_shelx_estimated_absorpt_t_max 0.980
_shelxl_version_number 2013-4

loop_
_space_group_symop_operation_xyz
'x, y, z'
'-x, y, -z+1/2'
'x+1/2, y+1/2, z'
'-x+1/2, y+1/2, -z+1/2'
'-x, -y, -z'
'x, -y, z-1/2'
'-x+1/2, -y+1/2, -z'
'x+1/2, -y+1/2, z-1/2'

loop_
_atom_site_label
_atom_site_type_symbol
_atom_site_fract_x
_atom_site_fract_y
_atom_site_fract_z
_atom_site_U_iso_or_equiv
_atom_site_adp_type
_atom_site_occupancy
_atom_site_site_symmetry_order
_atom_site_calc_flag
_atom_site_refinement_flags_posn
_atom_site_refinement_flags_adp
_atom_site_refinement_flags_occupancy
_atom_site_disorder_assembly
_atom_site_disorder_group
P1A P 0.25936(2) 0.48472(5) 0.16444(2) 0.01627(11) Uani 0.9790(8) 1 d . . P A 1
P2A P 0.22988(2) 0.57634(5) 0.07708(2) 0.01985(11) Uani 0.9790(8) 1 d . . P A 1
P1B P 0.2530(7) 0.414(3) 0.1489(7) 0.01627(11) Uani 0.0210(8) 1 d . . P A 2
P2B P 0.2289(7) 0.456(3) 0.0799(6) 0.01985(11) Uani 0.0210(8) 1 d . . P A 2
Si1 Si 0.33479(2) 0.49879(5) 0.11189(2) 0.01521(10) Uani 1 1 d . . . . .
Si2 Si 0.39522(2) 0.56239(5) 0.17344(2) 0.01872(11) Uani 1 1 d . . . . .
Si3 Si 0.34334(2) 0.62935(5) 0.05244(2) 0.02083(11) Uani 1 1 d . . . . .
Si4 Si 0.33789(2) 0.25881(5) 0.09811(2) 0.02083(11) Uani 1 1 d . . . . .
Si5 Si 0.10134(2) 0.53947(5) 0.13298(2) 0.01473(10) Uani 1 1 d . . . . .
Si6 Si 0.05367(2) 0.48555(5) 0.18025(2) 0.01866(11) Uani 1 1 d . . . . .
Si7 Si 0.08067(2) 0.77007(5) 0.10781(2) 0.01932(11) Uani 1 1 d . . . . .
Si8 Si 0.08291(2) 0.39345(5) 0.07148(2) 0.02118(11) Uani 1 1 d . . . . .
N1 N 0.27512(5) 0.52822(14) 0.11826(4) 0.0161(3) Uani 1 1 d . . . . .
N2 N 0.18610(5) 0.56233(15) 0.09913(4) 0.0185(3) Uani 1 1 d . . . . .
N3 N 0.16264(4) 0.51154(14) 0.16119(4) 0.0154(3) Uani 1 1 d . . . . .
C1 C 0.19816(5) 0.52130(17) 0.14031(5) 0.0156(3) Uani 1 1 d . . . . .
C2 C 0.17912(5) 0.48330(18) 0.20672(5) 0.0159(3) Uani 1 1 d . . . . .
C3 C 0.18454(5) 0.34553(18) 0.22133(5) 0.0178(3) Uani 1 1 d . . . . .
C4 C 0.20152(6) 0.32307(19) 0.26540(5) 0.0210(4) Uani 1 1 d . . . . .
H4 H 0.2042 0.2304 0.2759 0.025 Uiso 1 1 calc R U . . .
C5 C 0.21463(6) 0.4317(2) 0.29426(5) 0.0224(4) Uani 1 1 d . . . . .
C6 C 0.20932(6) 0.56675(19) 0.27853(5) 0.0203(4) Uani 1 1 d . . . . .
H6 H 0.2183 0.6421 0.2980 0.024 Uiso 1 1 calc R U . . .
C7 C 0.19123(5) 0.59500(18) 0.23510(5) 0.0180(3) Uani 1 1 d . . . . .
C8 C 0.17303(6) 0.22458(18) 0.19080(5) 0.0223(4) Uani 1 1 d . . . . .
H8A H 0.1392 0.2277 0.1752 0.033 Uiso 1 1 calc R U . . .
H8B H 0.1798 0.1373 0.2069 0.033 Uiso 1 1 calc R U . . .
H8C H 0.1926 0.2299 0.1704 0.033 Uiso 1 1 calc R U . . .
C9 C 0.23430(7) 0.4043(2) 0.34169(5) 0.0307(4) Uani 1 1 d . . . . .
H9A H 0.2445 0.3070 0.3461 0.046 Uiso 1 1 calc R U . . .
H9B H 0.2095 0.4228 0.3564 0.046 Uiso 1 1 calc R U . . .
H9C H 0.2617 0.4654 0.3532 0.046 Uiso 1 1 calc R U . . .
C10 C 0.18291(6) 0.74278(18) 0.21943(6) 0.0231(4) Uani 1 1 d . . . . .
H10A H 0.1948 0.7548 0.1940 0.035 Uiso 1 1 calc R U . . .
H10B H 0.1999 0.8064 0.2420 0.035 Uiso 1 1 calc R U . . .
H10C H 0.1486 0.7633 0.2121 0.035 Uiso 1 1 calc R U . . .
C11 C 0.38611(7) 0.4894(2) 0.22441(5) 0.0269(4) Uani 1 1 d . . . . .
H11A H 0.3583 0.5336 0.2306 0.040 Uiso 1 1 calc R U . . .
H11B H 0.4145 0.5076 0.2480 0.040 Uiso 1 1 calc R U . . .
H11C H 0.3808 0.3888 0.2213 0.040 Uiso 1 1 calc R U . . .
C12 C 0.40175(7) 0.7557(2) 0.17840(6) 0.0286(4) Uani 1 1 d . . . . .
H12A H 0.4088 0.7933 0.1526 0.043 Uiso 1 1 calc R U . . .
H12B H 0.4279 0.7786 0.2035 0.043 Uiso 1 1 calc R U . . .
H12C H 0.3720 0.7964 0.1816 0.043 Uiso 1 1 calc R U . . .
C13 C 0.45231(6) 0.4870(2) 0.16620(6) 0.0310(4) Uani 1 1 d . . . . .
H13A H 0.4495 0.3855 0.1640 0.046 Uiso 1 1 calc R U . . .
H13B H 0.4788 0.5119 0.1908 0.046 Uiso 1 1 calc R U . . .
H13C H 0.4584 0.5244 0.1400 0.046 Uiso 1 1 calc R U . . .
C14 C 0.32736(8) 0.8162(2) 0.05718(6) 0.0355(5) Uani 1 1 d . . . . .
H14A H 0.3303 0.8672 0.0318 0.053 Uiso 1 1 calc R U . . .
H14B H 0.3490 0.8567 0.0828 0.053 Uiso 1 1 calc R U . . .
H14C H 0.2944 0.8225 0.0594 0.053 Uiso 1 1 calc R U . . .
C15 C 0.40765(7) 0.6210(2) 0.05220(6) 0.0372(5) Uani 1 1 d . . . . .
H15A H 0.4174 0.5236 0.0518 0.056 Uiso 1 1 calc R U . . .
H15B H 0.4272 0.6667 0.0779 0.056 Uiso 1 1 calc R U . . .
H15C H 0.4120 0.6685 0.0267 0.056 Uiso 1 1 calc R U . . .
C16 C 0.30610(7) 0.5571(2) 0.00071(5) 0.0304(4) Uani 1 1 d . . . . .
H16A H 0.3100 0.6148 -0.0231 0.046 Uiso 1 1 calc R U . . .
H16B H 0.2725 0.5568 0.0011 0.046 Uiso 1 1 calc R U . . .
H16C H 0.3163 0.4618 -0.0029 0.046 Uiso 1 1 calc R U . . .
C17 C 0.37587(8) 0.2225(2) 0.06086(7) 0.0423(6) Uani 1 1 d . . . . .
H17A H 0.3786 0.1217 0.0576 0.063 Uiso 1 1 calc R U . . .
H17B H 0.4077 0.2624 0.0726 0.063 Uiso 1 1 calc R U . . .
H17C H 0.3612 0.2642 0.0329 0.063 Uiso 1 1 calc R U . . .
C18 C 0.36340(7) 0.1600(2) 0.14871(6) 0.0281(4) Uani 1 1 d . . . . .
H18A H 0.3632 0.0604 0.1423 0.042 Uiso 1 1 calc R U . . .
H18B H 0.3441 0.1772 0.1689 0.042 Uiso 1 1 calc R U . . .
H18C H 0.3963 0.1907 0.1615 0.042 Uiso 1 1 calc R U . . .
C19 C 0.27519(7) 0.2017(2) 0.07338(7) 0.0368(5) Uani 1 1 d . . . . .
H19A H 0.2620 0.2544 0.0470 0.055 Uiso 1 1 calc R U . . .
H19B H 0.2558 0.2184 0.0935 0.055 Uiso 1 1 calc R U . . .
H19C H 0.2749 0.1022 0.0667 0.055 Uiso 1 1 calc R U . . .
C20 C 0.05185(7) 0.2966(2) 0.19402(6) 0.0294(4) Uani 1 1 d . . . . .
H20A H 0.0440 0.2413 0.1676 0.044 Uiso 1 1 calc R U . . .
H20B H 0.0275 0.2816 0.2095 0.044 Uiso 1 1 calc R U . . .
H20C H 0.0831 0.2681 0.2121 0.044 Uiso 1 1 calc R U . . .
C21 C 0.07050(7) 0.5827(2) 0.23243(6) 0.0314(5) Uani 1 1 d . . . . .
H21A H 0.0703 0.6829 0.2268 0.047 Uiso 1 1 calc R U . . .
H21B H 0.1025 0.5544 0.2488 0.047 Uiso 1 1 calc R U . . .
H21C H 0.0475 0.5617 0.2489 0.047 Uiso 1 1 calc R U . . .
C22 C -0.00882(6) 0.5403(2) 0.15231(6) 0.0295(4) Uani 1 1 d . . . . .
H22A H -0.0097 0.6412 0.1479 0.044 Uiso 1 1 calc R U . . .
H22B H -0.0303 0.5150 0.1699 0.044 Uiso 1 1 calc R U . . .
H22C H -0.0191 0.4933 0.1245 0.044 Uiso 1 1 calc R U . . .
C23 C 0.07625(7) 0.9015(2) 0.14951(6) 0.0325(5) Uani 1 1 d . . . . .
H23A H 0.0609 0.9860 0.1354 0.049 Uiso 1 1 calc R U . . .
H23B H 0.1083 0.9241 0.1672 0.049 Uiso 1 1 calc R U . . .
H23C H 0.0572 0.8629 0.1677 0.049 Uiso 1 1 calc R U . . .
C24 C 0.12207(7) 0.8430(2) 0.07797(6) 0.0322(5) Uani 1 1 d . . . . .
H24A H 0.1253 0.7769 0.0559 0.048 Uiso 1 1 calc R U . . .
H24B H 0.1534 0.8594 0.0979 0.048 Uiso 1 1 calc R U . . .
H24C H 0.1092 0.9310 0.0645 0.048 Uiso 1 1 calc R U . . .
C25 C 0.01916(7) 0.7621(2) 0.06983(6) 0.0334(5) Uani 1 1 d . . . . .
H25A H 0.0117 0.8514 0.0550 0.050 Uiso 1 1 calc R U . . .
H25B H -0.0043 0.7426 0.0860 0.050 Uiso 1 1 calc R U . . .
H25C H 0.0181 0.6881 0.0488 0.050 Uiso 1 1 calc R U . . .
C26 C 0.08080(7) 0.4899(2) 0.02080(5) 0.0298(4) Uani 1 1 d . . . . .
H26A H 0.0713 0.4262 -0.0036 0.045 Uiso 1 1 calc R U . . .
H26B H 0.1124 0.5283 0.0222 0.045 Uiso 1 1 calc R U . . .
H26C H 0.0576 0.5658 0.0173 0.045 Uiso 1 1 calc R U . . .
C27 C 0.12677(7) 0.2487(2) 0.07542(6) 0.0336(5) Uani 1 1 d . . . . .
H27A H 0.1199 0.1984 0.0481 0.050 Uiso 1 1 calc R U . . .
H27B H 0.1243 0.1848 0.0983 0.050 Uiso 1 1 calc R U . . .
H27C H 0.1592 0.2870 0.0819 0.050 Uiso 1 1 calc R U . . .
C28 C 0.02275(7) 0.3109(2) 0.06508(6) 0.0405(5) Uani 1 1 d . . . . .
H28A H -0.0016 0.3837 0.0617 0.061 Uiso 1 1 calc R U . . .
H28B H 0.0232 0.2551 0.0905 0.061 Uiso 1 1 calc R U . . .
H28C H 0.0153 0.2510 0.0397 0.061 Uiso 1 1 calc R U . . .

loop_
_atom_site_aniso_label
_atom_site_aniso_U_11
_atom_site_aniso_U_22
_atom_site_aniso_U_33
_atom_site_aniso_U_23
_atom_site_aniso_U_13
_atom_site_aniso_U_12
P1A 0.0116(2) 0.0208(3) 0.0167(2) 0.0010(2) 0.00419(16) 0.00078(18)
P2A 0.0158(2) 0.0270(3) 0.0176(2) 0.00403(19) 0.00591(17) 0.00259(19)
P1B 0.0116(2) 0.0208(3) 0.0167(2) 0.0010(2) 0.00419(16) 0.00078(18)
P2B 0.0158(2) 0.0270(3) 0.0176(2) 0.00403(19) 0.00591(17) 0.00259(19)
Si1 0.0127(2) 0.0159(2) 0.0179(2) 0.00002(18) 0.00570(17) -0.00045(17)
Si2 0.0149(2) 0.0199(3) 0.0204(2) -0.0005(2) 0.00305(18) -0.00116(19)
Si3 0.0192(2) 0.0241(3) 0.0200(2) 0.0031(2) 0.00651(19) -0.0043(2)
Si4 0.0214(2) 0.0169(3) 0.0252(3) -0.0022(2) 0.0080(2) 0.0012(2)
Si5 0.0118(2) 0.0165(2) 0.0158(2) 0.00028(18) 0.00344(17) -0.00016(17)
Si6 0.0144(2) 0.0219(3) 0.0210(2) 0.0009(2) 0.00697(18) -0.00168(19)
Si7 0.0183(2) 0.0175(3) 0.0219(2) 0.00188(19) 0.00484(19) 0.00291(19)
Si8 0.0211(2) 0.0222(3) 0.0187(2) -0.0033(2) 0.00243(19) -0.0028(2)
N1 0.0139(6) 0.0177(8) 0.0177(7) 0.0001(6) 0.0062(5) 0.0000(5)
N2 0.0155(7) 0.0216(8) 0.0186(7) 0.0019(6) 0.0048(5) 0.0022(6)
N3 0.0127(6) 0.0188(8) 0.0151(6) 0.0009(5) 0.0046(5) 0.0001(5)
C1 0.0146(7) 0.0140(9) 0.0186(8) -0.0011(6) 0.0050(6) -0.0008(6)
C2 0.0102(7) 0.0217(9) 0.0160(7) 0.0010(7) 0.0040(6) 0.0001(6)
C3 0.0122(7) 0.0223(9) 0.0192(8) 0.0013(7) 0.0047(6) 0.0014(7)
C4 0.0178(8) 0.0233(10) 0.0219(8) 0.0046(7) 0.0054(7) 0.0018(7)
C5 0.0165(8) 0.0327(11) 0.0177(8) 0.0000(8) 0.0040(7) 0.0028(7)
C6 0.0149(8) 0.0283(11) 0.0176(8) -0.0053(7) 0.0041(6) -0.0007(7)
C7 0.0122(7) 0.0227(10) 0.0197(8) -0.0005(7) 0.0056(6) 0.0002(7)
C8 0.0220(9) 0.0191(9) 0.0250(9) 0.0013(7) 0.0047(7) 0.0001(7)
C9 0.0317(10) 0.0390(13) 0.0197(9) 0.0009(8) 0.0037(8) 0.0087(9)
C10 0.0210(9) 0.0235(10) 0.0243(9) -0.0028(8) 0.0050(7) -0.0030(7)
C11 0.0283(10) 0.0275(11) 0.0223(9) 0.0013(8) 0.0024(8) -0.0014(8)
C12 0.0288(10) 0.0270(11) 0.0284(10) -0.0029(8) 0.0047(8) -0.0057(8)
C13 0.0175(9) 0.0346(12) 0.0399(11) -0.0019(9) 0.0060(8) 0.0015(8)
C14 0.0477(13) 0.0241(11) 0.0325(11) 0.0077(9) 0.0066(9) -0.0037(10)
C15 0.0244(10) 0.0543(15) 0.0357(11) 0.0084(10) 0.0127(9) -0.0077(9)
C16 0.0277(10) 0.0420(13) 0.0222(9) 0.0025(9) 0.0077(8) -0.0033(9)
C17 0.0570(14) 0.0323(13) 0.0477(13) -0.0016(10) 0.0316(12) 0.0118(11)
C18 0.0270(10) 0.0211(10) 0.0356(10) 0.0041(8) 0.0072(8) 0.0008(8)
C19 0.0340(11) 0.0226(11) 0.0463(12) -0.0039(9) -0.0023(10) -0.0031(9)
C20 0.0286(10) 0.0277(11) 0.0343(10) 0.0060(9) 0.0125(8) -0.0036(8)
C21 0.0291(10) 0.0421(13) 0.0266(10) -0.0081(9) 0.0138(8) -0.0078(9)
C22 0.0172(9) 0.0362(12) 0.0366(11) 0.0051(9) 0.0099(8) 0.0027(8)
C23 0.0393(11) 0.0250(11) 0.0316(10) -0.0017(9) 0.0069(9) 0.0118(9)
C24 0.0353(11) 0.0219(11) 0.0427(12) 0.0087(9) 0.0162(9) 0.0022(8)
C25 0.0252(10) 0.0363(13) 0.0335(10) 0.0051(9) -0.0013(8) 0.0085(9)
C26 0.0375(11) 0.0344(12) 0.0166(8) -0.0041(8) 0.0055(8) 0.0025(9)
C27 0.0444(12) 0.0227(11) 0.0309(10) -0.0079(8) 0.0049(9) 0.0034(9)
C28 0.0326(11) 0.0548(15) 0.0310(11) -0.0120(10) 0.0028(9) -0.0207(11)

loop_
_atom_type_symbol
_atom_type_description
_atom_type_scat_dispersion_real
_atom_type_scat_dispersion_imag
_atom_type_scat_source
C C 0.0033 0.0016 'International Tables Vol C Tables 4.2.6.8 and 6.1.1.4'
H H 0.0000 0.0000 'International Tables Vol C Tables 4.2.6.8 and 6.1.1.4'
N N 0.0061 0.0033 'International Tables Vol C Tables 4.2.6.8 and 6.1.1.4'
Si Si 0.0817 0.0704 'International Tables Vol C Tables 4.2.6.8 and 6.1.1.4'
P P 0.1023 0.0942 'International Tables Vol C Tables 4.2.6.8 and 6.1.1.4'

loop_
_geom_angle_atom_site_label_1
_geom_angle_atom_site_label_2
_geom_angle_atom_site_label_3
_geom_angle
_geom_angle_site_symmetry_1
_geom_angle_site_symmetry_3
_geom_angle_publ_flag
N1 P1A C1 91.98(7) . . ?
N2 P2A N1 99.72(7) . . ?
N1 P1B C1 89.8(10) . . ?
N1 P1B P2B 50.2(8) . . ?
C1 P1B P2B 73.4(9) . . ?
N1 P2B N2 90.0(10) . . ?
N1 P2B P1B 50.1(8) . . ?
N2 P2B P1B 79.6(9) . . ?
N1 Si1 Si4 104.99(5) . . ?
N1 Si1 Si2 112.45(5) . . ?
Si4 Si1 Si2 110.88(2) . . ?
N1 Si1 Si3 108.49(5) . . ?
Si4 Si1 Si3 110.39(2) . . ?
Si2 Si1 Si3 109.55(2) . . ?
C12 Si2 C11 109.34(9) . . ?
C12 Si2 C13 108.71(9) . . ?
C11 Si2 C13 107.42(9) . . ?
C12 Si2 Si1 111.45(6) . . ?
C11 Si2 Si1 113.53(6) . . ?
C13 Si2 Si1 106.17(7) . . ?
C16 Si3 C15 108.79(9) . . ?
C16 Si3 C14 109.42(9) . . ?
C15 Si3 C14 108.10(10) . . ?
C16 Si3 Si1 111.78(6) . . ?
C15 Si3 Si1 107.45(7) . . ?
C14 Si3 Si1 111.18(7) . . ?
C19 Si4 C18 110.01(9) . . ?
C19 Si4 C17 110.07(11) . . ?
C18 Si4 C17 107.76(9) . . ?
C19 Si4 Si1 106.71(7) . . ?
C18 Si4 Si1 110.98(7) . . ?
C17 Si4 Si1 111.32(7) . . ?
N3 Si5 Si6 107.96(5) . . ?
N3 Si5 Si8 108.15(5) . . ?
Si6 Si5 Si8 111.68(2) . . ?
N3 Si5 Si7 116.09(5) . . ?
Si6 Si5 Si7 106.62(2) . . ?
Si8 Si5 Si7 106.41(2) . . ?
C20 Si6 C22 107.58(9) . . ?
C20 Si6 C21 106.58(9) . . ?
C22 Si6 C21 106.43(9) . . ?
C20 Si6 Si5 114.98(6) . . ?
C22 Si6 Si5 106.40(6) . . ?
C21 Si6 Si5 114.38(6) . . ?
C24 Si7 C23 107.14(9) . . ?
C24 Si7 C25 107.89(9) . . ?
C23 Si7 C25 105.27(9) . . ?
C24 Si7 Si5 112.82(7) . . ?
C23 Si7 Si5 116.05(7) . . ?
C25 Si7 Si5 107.15(7) . . ?
C27 Si8 C26 107.03(9) . . ?
C27 Si8 C28 106.88(10) . . ?
C26 Si8 C28 107.34(9) . . ?
C27 Si8 Si5 112.58(6) . . ?
C26 Si8 Si5 112.89(6) . . ?
C28 Si8 Si5 109.80(7) . . ?
P1B N1 P2B 79.6(11) . . ?
P2A N1 P1A 115.18(7) . . ?
P2A N1 Si1 121.62(7) . . ?
P1B N1 Si1 118.6(7) . . ?
P2B N1 Si1 116.1(7) . . ?
P1A N1 Si1 122.56(8) . . ?
C1 N2 P2A 115.58(11) . . ?
C1 N2 P2B 98.7(7) . . ?
C1 N3 C2 114.99(12) . . ?
C1 N3 Si5 120.75(11) . . ?
C2 N3 Si5 124.21(10) . . ?
N2 C1 N3 118.25(14) . . ?
N2 C1 P1A 117.52(11) . . ?
N3 C1 P1A 124.22(12) . . ?
N2 C1 P1B 107.4(7) . . ?
N3 C1 P1B 127.8(6) . . ?
C7 C2 C3 121.25(15) . . ?
C7 C2 N3 118.86(15) . . ?
C3 C2 N3 119.83(14) . . ?
C4 C3 C2 117.92(15) . . ?
C4 C3 C8 120.53(16) . . ?
C2 C3 C8 121.55(14) . . ?
C5 C4 C3 122.10(17) . . ?
C5 C4 H4 118.9 . . ?
C3 C4 H4 118.9 . . ?
C4 C5 C6 118.28(15) . . ?
C4 C5 C9 121.03(17) . . ?
C6 C5 C9 120.70(16) . . ?
C5 C6 C7 121.93(16) . . ?
C5 C6 H6 119.0 . . ?
C7 C6 H6 119.0 . . ?
C6 C7 C2 118.47(16) . . ?
C6 C7 C10 120.57(15) . . ?
C2 C7 C10 120.91(15) . . ?
C3 C8 H8A 109.5 . . ?
C3 C8 H8B 109.5 . . ?
H8A C8 H8B 109.5 . . ?
C3 C8 H8C 109.5 . . ?
H8A C8 H8C 109.5 . . ?
H8B C8 H8C 109.5 . . ?
C5 C9 H9A 109.5 . . ?
C5 C9 H9B 109.5 . . ?
H9A C9 H9B 109.5 . . ?
C5 C9 H9C 109.5 . . ?
H9A C9 H9C 109.5 . . ?
H9B C9 H9C 109.5 . . ?
C7 C10 H10A 109.5 . . ?
C7 C10 H10B 109.5 . . ?
H10A C10 H10B 109.5 . . ?
C7 C10 H10C 109.5 . . ?
H10A C10 H10C 109.5 . . ?
H10B C10 H10C 109.5 . . ?
Si2 C11 H11A 109.5 . . ?
Si2 C11 H11B 109.5 . . ?
H11A C11 H11B 109.5 . . ?
Si2 C11 H11C 109.5 . . ?
H11A C11 H11C 109.5 . . ?
H11B C11 H11C 109.5 . . ?
Si2 C12 H12A 109.5 . . ?
Si2 C12 H12B 109.5 . . ?
H12A C12 H12B 109.5 . . ?
Si2 C12 H12C 109.5 . . ?
H12A C12 H12C 109.5 . . ?
H12B C12 H12C 109.5 . . ?
Si2 C13 H13A 109.5 . . ?
Si2 C13 H13B 109.5 . . ?
H13A C13 H13B 109.5 . . ?
Si2 C13 H13C 109.5 . . ?
H13A C13 H13C 109.5 . . ?
H13B C13 H13C 109.5 . . ?
Si3 C14 H14A 109.5 . . ?
Si3 C14 H14B 109.5 . . ?
H14A C14 H14B 109.5 . . ?
Si3 C14 H14C 109.5 . . ?
H14A C14 H14C 109.5 . . ?
H14B C14 H14C 109.5 . . ?
Si3 C15 H15A 109.5 . . ?
Si3 C15 H15B 109.5 . . ?
H15A C15 H15B 109.5 . . ?
Si3 C15 H15C 109.5 . . ?
H15A C15 H15C 109.5 . . ?
H15B C15 H15C 109.5 . . ?
Si3 C16 H16A 109.5 . . ?
Si3 C16 H16B 109.5 . . ?
H16A C16 H16B 109.5 . . ?
Si3 C16 H16C 109.5 . . ?
H16A C16 H16C 109.5 . . ?
H16B C16 H16C 109.5 . . ?
Si4 C17 H17A 109.5 . . ?
Si4 C17 H17B 109.5 . . ?
H17A C17 H17B 109.5 . . ?
Si4 C17 H17C 109.5 . . ?
H17A C17 H17C 109.5 . . ?
H17B C17 H17C 109.5 . . ?
Si4 C18 H18A 109.5 . . ?
Si4 C18 H18B 109.5 . . ?
H18A C18 H18B 109.5 . . ?
Si4 C18 H18C 109.5 . . ?
H18A C18 H18C 109.5 . . ?
H18B C18 H18C 109.5 . . ?
Si4 C19 H19A 109.5 . . ?
Si4 C19 H19B 109.5 . . ?
H19A C19 H19B 109.5 . . ?
Si4 C19 H19C 109.5 . . ?
H19A C19 H19C 109.5 . . ?
H19B C19 H19C 109.5 . . ?
Si6 C20 H20A 109.5 . . ?
Si6 C20 H20B 109.5 . . ?
H20A C20 H20B 109.5 . . ?
Si6 C20 H20C 109.5 . . ?
H20A C20 H20C 109.5 . . ?
H20B C20 H20C 109.5 . . ?
Si6 C21 H21A 109.5 . . ?
Si6 C21 H21B 109.5 . . ?
H21A C21 H21B 109.5 . . ?
Si6 C21 H21C 109.5 . . ?
H21A C21 H21C 109.5 . . ?
H21B C21 H21C 109.5 . . ?
Si6 C22 H22A 109.5 . . ?
Si6 C22 H22B 109.5 . . ?
H22A C22 H22B 109.5 . . ?
Si6 C22 H22C 109.5 . . ?
H22A C22 H22C 109.5 . . ?
H22B C22 H22C 109.5 . . ?
Si7 C23 H23A 109.5 . . ?
Si7 C23 H23B 109.5 . . ?
H23A C23 H23B 109.5 . . ?
Si7 C23 H23C 109.5 . . ?
H23A C23 H23C 109.5 . . ?
H23B C23 H23C 109.5 . . ?
Si7 C24 H24A 109.5 . . ?
Si7 C24 H24B 109.5 . . ?
H24A C24 H24B 109.5 . . ?
Si7 C24 H24C 109.5 . . ?
H24A C24 H24C 109.5 . . ?
H24B C24 H24C 109.5 . . ?
Si7 C25 H25A 109.5 . . ?
Si7 C25 H25B 109.5 . . ?
H25A C25 H25B 109.5 . . ?
Si7 C25 H25C 109.5 . . ?
H25A C25 H25C 109.5 . . ?
H25B C25 H25C 109.5 . . ?
Si8 C26 H26A 109.5 . . ?
Si8 C26 H26B 109.5 . . ?
H26A C26 H26B 109.5 . . ?
Si8 C26 H26C 109.5 . . ?
H26A C26 H26C 109.5 . . ?
H26B C26 H26C 109.5 . . ?
Si8 C27 H27A 109.5 . . ?
Si8 C27 H27B 109.5 . . ?
H27A C27 H27B 109.5 . . ?
Si8 C27 H27C 109.5 . . ?
H27A C27 H27C 109.5 . . ?
H27B C27 H27C 109.5 . . ?
Si8 C28 H28A 109.5 . . ?
Si8 C28 H28B 109.5 . . ?
H28A C28 H28B 109.5 . . ?
Si8 C28 H28C 109.5 . . ?
H28A C28 H28C 109.5 . . ?
H28B C28 H28C 109.5 . . ?

loop_
_geom_bond_atom_site_label_1
_geom_bond_atom_site_label_2
_geom_bond_distance
_geom_bond_site_symmetry_2
_geom_bond_publ_flag
P1A N1 1.7259(13) . ?
P1A C1 1.7774(16) . ?
P2A N2 1.6195(13) . ?
P2A N1 1.6707(14) . ?
P1B N1 1.71(2) . ?
P1B C1 1.86(2) . ?
P1B P2B 2.20(3) . ?
P2B N1 1.71(2) . ?
P2B N2 1.84(2) . ?
Si1 N1 1.8206(13) . ?
Si1 Si4 2.3562(7) . ?
Si1 Si2 2.3611(7) . ?
Si1 Si3 2.3647(6) . ?
Si2 C12 1.8706(19) . ?
Si2 C11 1.8746(18) . ?
Si2 C13 1.8800(18) . ?
Si3 C16 1.8706(19) . ?
Si3 C15 1.8714(19) . ?
Si3 C14 1.872(2) . ?
Si4 C19 1.868(2) . ?
Si4 C18 1.8686(18) . ?
Si4 C17 1.8695(19) . ?
Si5 N3 1.7935(13) . ?
Si5 Si6 2.3758(6) . ?
Si5 Si8 2.3780(7) . ?
Si5 Si7 2.3836(7) . ?
Si6 C20 1.8747(19) . ?
Si6 C22 1.8763(18) . ?
Si6 C21 1.8784(18) . ?
Si7 C24 1.8664(18) . ?
Si7 C23 1.8778(19) . ?
Si7 C25 1.8837(19) . ?
Si8 C27 1.868(2) . ?
Si8 C26 1.8713(18) . ?
Si8 C28 1.8798(19) . ?
N2 C1 1.345(2) . ?
N3 C1 1.3774(19) . ?
N3 C2 1.450(2) . ?
C2 C7 1.396(2) . ?
C2 C3 1.401(2) . ?
C3 C4 1.397(2) . ?
C3 C8 1.505(2) . ?
C4 C5 1.386(2) . ?
C4 H4 0.9500 . ?
C5 C6 1.388(3) . ?
C5 C9 1.513(2) . ?
C6 C7 1.391(2) . ?
C6 H6 0.9500 . ?
C7 C10 1.507(2) . ?
C8 H8A 0.9800 . ?
C8 H8B 0.9800 . ?
C8 H8C 0.9800 . ?
C9 H9A 0.9800 . ?
C9 H9B 0.9800 . ?
C9 H9C 0.9800 . ?
C10 H10A 0.9800 . ?
C10 H10B 0.9800 . ?
C10 H10C 0.9800 . ?
C11 H11A 0.9800 . ?
C11 H11B 0.9800 . ?
C11 H11C 0.9800 . ?
C12 H12A 0.9800 . ?
C12 H12B 0.9800 . ?
C12 H12C 0.9800 . ?
C13 H13A 0.9800 . ?
C13 H13B 0.9800 . ?
C13 H13C 0.9800 . ?
C14 H14A 0.9800 . ?
C14 H14B 0.9800 . ?
C14 H14C 0.9800 . ?
C15 H15A 0.9800 . ?
C15 H15B 0.9800 . ?
C15 H15C 0.9800 . ?
C16 H16A 0.9800 . ?
C16 H16B 0.9800 . ?
C16 H16C 0.9800 . ?
C17 H17A 0.9800 . ?
C17 H17B 0.9800 . ?
C17 H17C 0.9800 . ?
C18 H18A 0.9800 . ?
C18 H18B 0.9800 . ?
C18 H18C 0.9800 . ?
C19 H19A 0.9800 . ?
C19 H19B 0.9800 . ?
C19 H19C 0.9800 . ?
C20 H20A 0.9800 . ?
C20 H20B 0.9800 . ?
C20 H20C 0.9800 . ?
C21 H21A 0.9800 . ?
C21 H21B 0.9800 . ?
C21 H21C 0.9800 . ?
C22 H22A 0.9800 . ?
C22 H22B 0.9800 . ?
C22 H22C 0.9800 . ?
C23 H23A 0.9800 . ?
C23 H23B 0.9800 . ?
C23 H23C 0.9800 . ?
C24 H24A 0.9800 . ?
C24 H24B 0.9800 . ?
C24 H24C 0.9800 . ?
C25 H25A 0.9800 . ?
C25 H25B 0.9800 . ?
C25 H25C 0.9800 . ?
C26 H26A 0.9800 . ?
C26 H26B 0.9800 . ?
C26 H26C 0.9800 . ?
C27 H27A 0.9800 . ?
C27 H27B 0.9800 . ?
C27 H27C 0.9800 . ?
C28 H28A 0.9800 . ?
C28 H28B 0.9800 . ?
C28 H28C 0.9800 . ?

loop_
_geom_torsion_atom_site_label_1
_geom_torsion_atom_site_label_2
_geom_torsion_atom_site_label_3
_geom_torsion_atom_site_label_4
_geom_torsion
_geom_torsion_site_symmetry_1
_geom_torsion_site_symmetry_2
_geom_torsion_site_symmetry_3
_geom_torsion_site_symmetry_4
_geom_torsion_publ_flag
N2 P2A N1 P1B 29.6(9) . . . . ?
N2 P2A N1 P2B 77.3(10) . . . . ?
N2 P2A N1 P1A 0.35(10) . . . . ?
N2 P2A N1 Si1 171.39(9) . . . . ?
C1 P1B N1 P2A -39.5(10) . . . . ?
P2B P1B N1 P2A 28.9(8) . . . . ?
C1 P1B N1 P2B -68.5(11) . . . . ?
C1 P1B N1 P1A 71.1(13) . . . . ?
P2B P1B N1 P1A 139.5(16) . . . . ?
C1 P1B N1 Si1 177.3(3) . . . . ?
P2B P1B N1 Si1 -114.2(9) . . . . ?
N2 P2B N1 P2A -57.8(8) . . . . ?
P1B P2B N1 P2A -134.2(12) . . . . ?
N2 P2B N1 P1B 76.4(10) . . . . ?
N2 P2B N1 P1A 58.2(8) . . . . ?
P1B P2B N1 P1A -18.2(8) . . . . ?
N2 P2B N1 Si1 -166.7(3) . . . . ?
P1B P2B N1 Si1 116.9(9) . . . . ?
C1 P1A N1 P2A -0.86(10) . . . . ?
C1 P1A N1 P1B -81.1(14) . . . . ?
C1 P1A N1 P2B -40.5(8) . . . . ?
C1 P1A N1 Si1 -171.81(10) . . . . ?
Si4 Si1 N1 P2A -93.19(9) . . . . ?
Si2 Si1 N1 P2A 146.16(7) . . . . ?
Si3 Si1 N1 P2A 24.83(10) . . . . ?
Si4 Si1 N1 P1B 44.7(10) . . . . ?
Si2 Si1 N1 P1B -76.0(10) . . . . ?
Si3 Si1 N1 P1B 162.7(10) . . . . ?
Si4 Si1 N1 P2B -47.6(9) . . . . ?
Si2 Si1 N1 P2B -168.3(9) . . . . ?
Si3 Si1 N1 P2B 70.4(9) . . . . ?
Si4 Si1 N1 P1A 77.19(9) . . . . ?
Si2 Si1 N1 P1A -43.46(10) . . . . ?
Si3 Si1 N1 P1A -164.79(7) . . . . ?
N1 P2A N2 C1 0.58(14) . . . . ?
N1 P2A N2 P2B -69.9(10) . . . . ?
N1 P2B N2 C1 -56.2(8) . . . . ?
P1B P2B N2 C1 -6.9(9) . . . . ?
N1 P2B N2 P2A 64.4(9) . . . . ?
P1B P2B N2 P2A 113.7(13) . . . . ?
Si6 Si5 N3 C1 173.48(11) . . . . ?
Si8 Si5 N3 C1 52.49(13) . . . . ?
Si7 Si5 N3 C1 -66.95(13) . . . . ?
Si6 Si5 N3 C2 -9.08(14) . . . . ?
Si8 Si5 N3 C2 -130.07(12) . . . . ?
Si7 Si5 N3 C2 110.49(12) . . . . ?
P2A N2 C1 N3 178.07(12) . . . . ?
P2B N2 C1 N3 -145.5(7) . . . . ?
P2A N2 C1 P1A -1.32(18) . . . . ?
P2B N2 C1 P1A 35.1(7) . . . . ?
P2A N2 C1 P1B -27.9(8) . . . . ?
P2B N2 C1 P1B 8.4(11) . . . . ?
C2 N3 C1 N2 -172.81(14) . . . . ?
Si5 N3 C1 N2 4.9(2) . . . . ?
C2 N3 C1 P1A 6.5(2) . . . . ?
Si5 N3 C1 P1A -175.80(9) . . . . ?
C2 N3 C1 P1B 39.2(10) . . . . ?
Si5 N3 C1 P1B -143.2(10) . . . . ?
N1 P1A C1 N2 1.30(14) . . . . ?
N1 P1A C1 N3 -178.05(14) . . . . ?
N1 P1A C1 P1B 74.6(14) . . . . ?
N1 P1B C1 N2 40.9(11) . . . . ?
P2B P1B C1 N2 -7.3(9) . . . . ?
N1 P1B C1 N3 -168.4(3) . . . . ?
P2B P1B C1 N3 143.4(7) . . . . ?
N1 P1B C1 P1A -76.1(14) . . . . ?
P2B P1B C1 P1A -124.4(17) . . . . ?
C1 N3 C2 C7 88.21(17) . . . . ?
Si5 N3 C2 C7 -89.36(16) . . . . ?
C1 N3 C2 C3 -89.11(18) . . . . ?
Si5 N3 C2 C3 93.31(16) . . . . ?
C7 C2 C3 C4 1.3(2) . . . . ?
N3 C2 C3 C4 178.60(13) . . . . ?
C7 C2 C3 C8 -178.04(14) . . . . ?
N3 C2 C3 C8 -0.8(2) . . . . ?
C2 C3 C4 C5 -2.5(2) . . . . ?
C8 C3 C4 C5 176.87(15) . . . . ?
C3 C4 C5 C6 1.7(2) . . . . ?
C3 C4 C5 C9 -178.16(15) . . . . ?
C4 C5 C6 C7 0.3(2) . . . . ?
C9 C5 C6 C7 -179.84(15) . . . . ?
C5 C6 C7 C2 -1.4(2) . . . . ?
C5 C6 C7 C10 175.97(15) . . . . ?
C3 C2 C7 C6 0.5(2) . . . . ?
N3 C2 C7 C6 -176.74(13) . . . . ?
C3 C2 C7 C10 -176.79(14) . . . . ?
N3 C2 C7 C10 5.9(2) . . . . ?
